data_2104403
loop_
_publ_author_name
'Chan, Eric J.'
'Rae, A. David'
'Welberry, T. Richard'

_publ_section_title
;
 On the polymorphism of benzocaine; a low-temperature structural phase
 transition for form (II)
;
_journal_coeditor_code SO5027
_journal_issue 4
_journal_name_full 'Acta Crystallographica Section B'
_journal_page_first 509
_journal_page_last 515
_journal_paper_doi 10.1107/S0108768109018898
_journal_volume 65
_journal_year 2009
_chemical_formula_moiety 'C9 H11 N O2'
_chemical_formula_sum 'C9 H11 N O2'
_chemical_formula_weight 165.19
_chemical_name_common benzocaine
_chemical_name_systematic
;
 ethyl 4-aminobenzoate
;
_symmetry_cell_setting orthorhombic
_symmetry_space_group_name_Hall P_2n_2a
_symmetry_space_group_name_H-M 'P 21 21 21'
_atom_sites_solution_hydrogens geom
_atom_sites_solution_primary direct
_atom_sites_solution_secondary difmap
_cell_angle_alpha 90.00
_cell_angle_beta 90.00
_cell_angle_gamma 90.00
_cell_formula_units_Z 4
_cell_length_a 8.2424(4)
_cell_length_b 5.3111(3)
_cell_length_c 20.9044(12)
_cell_measurement_reflns_used 87498
_cell_measurement_temperature 300(2)
_cell_measurement_theta_max 27.485
_cell_measurement_theta_min 2.546
_cell_volume 915.12(9)
_computing_cell_refinement 'HKL Scalepack (Otwinowski & Minor 1997)'
_computing_data_collection 'Collect (Nonius BV, 1997-2000)'
_computing_data_reduction 'Denzo and Scalepak (Otwinowski & Minor, 1997)'
_computing_molecular_graphics 'XTAL3.7 (Hall et al., 2001)'
_computing_publication_material 'XTAL3.7 (Hall et al., 2001)'
_computing_structure_refinement 'SHELXL-97 (Sheldrick, 1997)'
_computing_structure_solution known
_diffrn_ambient_temperature 300(2)
_diffrn_detector_area_resol_mean 9
_diffrn_measured_fraction_theta_full 0.990
_diffrn_measured_fraction_theta_max 0.990
_diffrn_measurement_device_type KappaCCD
_diffrn_measurement_method CCD
_diffrn_radiation_monochromator graphite
_diffrn_radiation_source 'fine-focus sealed tube'
_diffrn_radiation_type MoK\a
_diffrn_radiation_wavelength 0.71069
_diffrn_reflns_av_R_equivalents 0.0657
_diffrn_reflns_av_sigmaI/netI 0.0200
_diffrn_reflns_limit_h_max 10
_diffrn_reflns_limit_h_min -10
_diffrn_reflns_limit_k_max 6
_diffrn_reflns_limit_k_min -6
_diffrn_reflns_limit_l_max 27
_diffrn_reflns_limit_l_min -27
_diffrn_reflns_number 20874
_diffrn_reflns_theta_full 27.48
_diffrn_reflns_theta_max 27.48
_diffrn_reflns_theta_min 2.66
_exptl_absorpt_coefficient_mu 0.085
_exptl_absorpt_correction_T_max 0.978
_exptl_absorpt_correction_T_min 0.958
_exptl_absorpt_correction_type integration
_exptl_absorpt_process_details
;
Gaussian integration (Coppens, 1970)
;
_exptl_crystal_colour colourless
_exptl_crystal_density_diffrn 1.199
_exptl_crystal_density_method 'not measured'
_exptl_crystal_description Block
_exptl_crystal_F_000 352
_exptl_crystal_size_max 0.28
_exptl_crystal_size_mid 0.24
_exptl_crystal_size_min 0.17
_refine_diff_density_max 0.082
_refine_diff_density_min -0.078
_refine_ls_extinction_method none
_refine_ls_goodness_of_fit_ref 1.059
_refine_ls_hydrogen_treatment mixed
_refine_ls_matrix_type full
_refine_ls_number_parameters 117
_refine_ls_number_reflns 1241
_refine_ls_number_restraints 0
_refine_ls_restrained_S_all 1.059
_refine_ls_R_factor_all 0.0495
_refine_ls_R_factor_gt 0.0392
_refine_ls_shift/su_max 0.000
_refine_ls_shift/su_mean 0.000
_refine_ls_structure_factor_coef Fsqd
_refine_ls_weighting_details 'calc w=1/[\s^2^(Fo^2^)+(0.0568P)^2^+0.0470P] where P=(Fo^2^+2Fc^2^)/3'
_refine_ls_weighting_scheme calc
_refine_ls_wR_factor_gt 0.1035
_refine_ls_wR_factor_ref 0.1122
_reflns_number_gt 1003
_reflns_number_total 1241
_reflns_threshold_expression >2sigma(I)
_cod_data_source_file so5027.cif
_cod_data_source_block II
_cod_database_code 2104403
_cod_database_fobs_code 2104403

loop_
_symmetry_equiv_pos_as_xyz
'x, y, z'
'-x+1/2, -y+1/2, z+1/2'
'x+1/2, -y, -z'
'-x, y+1/2, -z+1/2'

loop_
_atom_site_type_symbol
_atom_site_label
_atom_site_fract_x
_atom_site_fract_y
_atom_site_fract_z
_atom_site_U_iso_or_equiv
_atom_site_adp_type
_atom_site_calc_flag
_atom_site_refinement_flags
_atom_site_occupancy
_atom_site_disorder_assembly
_atom_site_disorder_group
C C1 0.4689(2) 0.4008(4) 0.35899(8) 0.0695(5) Uani d . 1 . .
C C6 0.4584(3) 0.1916(4) 0.31889(9) 0.0752(5) Uani d . 1 . .
H H16 0.5528 0.1099 0.3061 0.090 Uiso calc R 1 . .
C C5 0.3117(3) 0.1047(4) 0.29808(9) 0.0754(5) Uani d . 1 . .
H H15 0.3079 -0.0347 0.2712 0.091 Uiso calc R 1 . .
C C4 0.1678(3) 0.2212(4) 0.31642(9) 0.0717(5) Uani d . 1 . .
C C3 0.1778(3) 0.4337(4) 0.35550(10) 0.0799(5) Uani d . 1 . .
H H14 0.0837 0.5178 0.3675 0.096 Uiso calc R 1 . .
C C2 0.3256(3) 0.5191(4) 0.37624(9) 0.0782(5) Uani d . 1 . .
H H13 0.3298 0.6601 0.4026 0.094 Uiso calc R 1 . .
C C7 0.6287(3) 0.4890(4) 0.38049(9) 0.0768(5) Uani d . 1 . .
O O8 0.75711(19) 0.4041(4) 0.36279(8) 0.1012(6) Uani d . 1 . .
O O9 0.61964(19) 0.6744(3) 0.42355(7) 0.0905(5) Uani d . 1 . .
C C10 0.7728(3) 0.7766(6) 0.44661(13) 0.1036(8) Uani d . 1 . .
H H17 0.8311 0.8465 0.4128 0.124 Uiso calc R 1 . .
H H18 0.8353 0.649 0.4649 0.124 Uiso calc R 1 . .
C C11 0.7352(4) 0.9723(7) 0.49486(13) 0.1154(9) Uani d . 1 . .
H H19 0.6634 1.0949 0.4765 0.173 Uiso calc R 1 . .
H H20 0.8338 1.0532 0.5081 0.173 Uiso calc R 1 . .
H H21 0.6841 0.8955 0.5312 0.173 Uiso calc R 1 . .
N N12 0.0191(2) 0.1378(4) 0.29485(10) 0.0898(6) Uani d . 1 . .
H H23 0.017(3) -0.035(5) 0.2773(11) 0.108 Uiso d . 1 . .
H H22 -0.074(3) 0.199(5) 0.3138(12) 0.108 Uiso d . 1 . .

loop_
_atom_site_aniso_label
_atom_site_aniso_U_11
_atom_site_aniso_U_22
_atom_site_aniso_U_33
_atom_site_aniso_U_12
_atom_site_aniso_U_13
_atom_site_aniso_U_23
C1 0.0782(12) 0.0682(11) 0.0620(9) 0.0017(10) 0.0028(9) 0.0014(9)
C6 0.0805(12) 0.0684(11) 0.0767(10) 0.0058(11) 0.0076(10) -0.0054(10)
C5 0.0880(13) 0.0649(11) 0.0734(10) 0.0029(11) 0.0039(10) -0.0100(9)
C4 0.0833(12) 0.0658(10) 0.0661(9) 0.0023(10) -0.0016(9) 0.0016(9)
C3 0.0799(12) 0.0742(12) 0.0856(12) 0.0122(12) 0.0014(10) -0.0126(10)
C2 0.0872(12) 0.0695(11) 0.0779(11) 0.0064(12) 0.0003(10) -0.0141(10)
C7 0.0832(12) 0.0786(13) 0.0686(10) -0.0007(11) 0.0006(10) -0.0007(10)
O8 0.0782(9) 0.1189(14) 0.1065(12) -0.0008(10) 0.0062(8) -0.0239(11)
O9 0.0901(10) 0.0908(10) 0.0905(9) -0.0025(9) -0.0085(8) -0.0189(9)
C10 0.0949(17) 0.111(2) 0.1043(16) -0.0133(16) -0.0134(13) -0.0155(17)
C11 0.132(2) 0.107(2) 0.1069(17) -0.0092(18) -0.0227(16) -0.0195(16)
N12 0.0825(12) 0.0827(13) 0.1041(14) -0.0012(11) -0.0036(10) -0.0173(11)

loop_
_atom_type_symbol
_atom_type_description
_atom_type_scat_dispersion_real
_atom_type_scat_dispersion_imag
_atom_type_scat_source
C C 0.0033 0.0016 'International Tables Vol C Tables 4.2.6.8 and 6.1.1.4'
H H 0.0000 0.0000 'International Tables Vol C Tables 4.2.6.8 and 6.1.1.4'
N N 0.0061 0.0033 'International Tables Vol C Tables 4.2.6.8 and 6.1.1.4'
O O 0.0106 0.0060 'International Tables Vol C Tables 4.2.6.8 and 6.1.1.4'

loop_
_geom_angle_atom_site_label_1
_geom_angle_atom_site_label_2
_geom_angle_atom_site_label_3
_geom_angle_site_symmetry_1
_geom_angle_site_symmetry_3
_geom_angle
_geom_angle_publ_flag
C2 C1 C6 . . 117.67(18) ?
C2 C1 C7 . . 122.71(18) ?
C6 C1 C7 . . 119.62(18) ?
C5 C6 C1 . . 121.07(19) ?
C5 C6 H16 . . 119.5 ?
C1 C6 H16 . . 119.5 ?
C6 C5 C4 . . 121.10(18) ?
C6 C5 H15 . . 119.4 ?
C4 C5 H15 . . 119.4 ?
N12 C4 C5 . . 121.63(18) ?
N12 C4 C3 . . 120.27(19) ?
C5 C4 C3 . . 118.05(18) ?
C2 C3 C4 . . 120.36(19) ?
C2 C3 H14 . . 119.8 ?
C4 C3 H14 . . 119.8 ?
C3 C2 C1 . . 121.71(18) ?
C3 C2 H13 . . 119.1 ?
C1 C2 H13 . . 119.1 ?
O8 C7 O9 . . 122.0(2) ?
O8 C7 C1 . . 124.93(19) ?
O9 C7 C1 . . 113.04(19) ?
C7 O9 C10 . . 116.69(19) ?
O9 C10 C11 . . 107.8(2) ?
O9 C10 H17 . . 110.2 ?
C11 C10 H17 . . 110.2 ?
O9 C10 H18 . . 110.2 ?
C11 C10 H18 . . 110.2 ?
H17 C10 H18 . . 108.5 ?
C10 C11 H19 . . 109.5 ?
C10 C11 H20 . . 109.5 ?
H19 C11 H20 . . 109.5 ?
C10 C11 H21 . . 109.5 ?
H19 C11 H21 . . 109.5 ?
H20 C11 H21 . . 109.5 ?
C4 N12 H23 . . 115.6(16) ?
C4 N12 H22 . . 119.1(16) ?
H23 N12 H22 . . 118(2) ?

loop_
_geom_bond_atom_site_label_1
_geom_bond_atom_site_label_2
_geom_bond_site_symmetry_2
_geom_bond_distance
_geom_bond_publ_flag
C1 C2 . 1.386(3) ?
C1 C6 . 1.395(3) ?
C1 C7 . 1.468(3) ?
C6 C5 . 1.365(3) ?
C6 H16 . 0.9300 ?
C5 C4 . 1.392(3) ?
C5 H15 . 0.9300 ?
C4 N12 . 1.379(3) ?
C4 C3 . 1.396(3) ?
C3 C2 . 1.370(3) ?
C3 H14 . 0.9300 ?
C2 H13 . 0.9300 ?
C7 O8 . 1.209(3) ?
C7 O9 . 1.336(2) ?
O9 C10 . 1.457(3) ?
C10 C11 . 1.481(4) ?
C10 H17 . 0.9320 ?
C10 H18 . 0.9320 ?
C11 H19 . 0.9600 ?
C11 H20 . 0.9600 ?
C11 H21 . 0.9600 ?
N12 H23 . 0.99(3) ?
N12 H22 . 0.92(2) ?

loop_
_geom_hbond_atom_site_label_D
_geom_hbond_atom_site_label_H
_geom_hbond_atom_site_label_A
_geom_hbond_site_symmetry_A
_geom_hbond_distance_DH
_geom_hbond_distance_HA
_geom_hbond_distance_DA
_geom_hbond_angle_DHA
N12 H22 O8 1_455 0.92(2) 2.04(3) 2.946(3) 166(2)
N12 H23 N12 4_545 0.99(3) 2.32(3) 3.266(2) 160(2)

loop_
_geom_torsion_atom_site_label_1
_geom_torsion_atom_site_label_2
_geom_torsion_atom_site_label_3
_geom_torsion_atom_site_label_4
_geom_torsion_site_symmetry_1
_geom_torsion_site_symmetry_2
_geom_torsion_site_symmetry_3
_geom_torsion_site_symmetry_4
_geom_torsion
_geom_torsion_publ_flag
C2 C1 C6 C5 . . . . -0.8(3) ?
C7 C1 C6 C5 . . . . 179.9(2) ?
C1 C6 C5 C4 . . . . -0.3(3) ?
C6 C5 C4 N12 . . . . 178.9(2) ?
C6 C5 C4 C3 . . . . 1.5(3) ?
N12 C4 C3 C2 . . . . -179.1(2) ?
C5 C4 C3 C2 . . . . -1.7(3) ?
C4 C3 C2 C1 . . . . 0.6(3) ?
C6 C1 C2 C3 . . . . 0.7(3) ?
C7 C1 C2 C3 . . . . 179.9(2) ?
C2 C1 C7 O8 . . . . -174.0(2) ?
C6 C1 C7 O8 . . . . 5.2(3) ?
C2 C1 C7 O9 . . . . 7.1(3) ?
C6 C1 C7 O9 . . . . -173.69(16) ?
O8 C7 O9 C10 . . . . 2.2(3) ?
C1 C7 O9 C10 . . . . -178.9(2) ?
C7 O9 C10 C11 . . . . -178.3(2) ?

loop_
_cod_related_entry_id
_cod_related_entry_database
_cod_related_entry_code
1 ChemSpider 13854242
